data_4130085
loop_
_publ_author_name
'Dai, Jianxin'
'Wang, Minyan'
'Chai, Guobi'
'Fu, Chunling'
'Ma, Shengming'

_publ_section_title
;
 A Practical Solution to Stereodefined Tetrasubstituted Olefins.
;
_journal_issue 8
_journal_name_full 'Journal of the American Chemical Society'
_journal_page_first 2532
_journal_page_last 2535
_journal_paper_doi 10.1021/jacs.6b00051
_journal_volume 138
_journal_year 2016
_chemical_formula_moiety 'C27 H28 N4 O4'
_chemical_formula_sum 'C27 H28 N4 O4'
_chemical_formula_weight 472.53
_space_group_crystal_system orthorhombic
_space_group_IT_number 61
_space_group_name_Hall '-P 2ac 2ab'
_space_group_name_H-M_alt 'P b c a'
_atom_sites_solution_hydrogens geom
_atom_sites_solution_primary direct
_atom_sites_solution_secondary difmap
_audit_creation_date 2015-06-26
_audit_creation_method
;
Olex2 1.2
(compiled 2014.03.20 svn.r2914 for OlexSys, GUI svn.r4816)
;
_cell_angle_alpha 90.00
_cell_angle_beta 90.00
_cell_angle_gamma 90.00
_cell_formula_units_Z 8
_cell_length_a 8.8093(14)
_cell_length_b 18.443(2)
_cell_length_c 31.202(5)
_cell_measurement_reflns_used 2234
_cell_measurement_temperature 293(2)
_cell_measurement_theta_max 29.5223
_cell_measurement_theta_min 3.2191
_cell_volume 5069.4(13)
_computing_cell_refinement
;
CrysAlisPro, Agilent Technologies,
Version 1.171.35.11 (release 16-05-2011 CrysAlis171 .NET)
(compiled May 16 2011,17:55:39)
;
_computing_data_collection
;
CrysAlisPro, Agilent Technologies,
Version 1.171.35.11 (release 16-05-2011 CrysAlis171 .NET)
(compiled May 16 2011,17:55:39)
;
_computing_data_reduction
;
CrysAlisPro, Agilent Technologies,
Version 1.171.35.11 (release 16-05-2011 CrysAlis171 .NET)
(compiled May 16 2011,17:55:39)
;
_computing_molecular_graphics 'Olex2 (Dolomanov et al., 2009)'
_computing_publication_material 'Olex2 (Dolomanov et al., 2009)'
_computing_structure_refinement 'ShelXL (Sheldrick, 2008)'
_computing_structure_solution 'ShelXS (Sheldrick, 2008)'
_diffrn_ambient_temperature 293.15
_diffrn_detector_area_resol_mean 10.3592
_diffrn_measured_fraction_theta_full 0.992
_diffrn_measured_fraction_theta_max 0.992
_diffrn_measurement_device_type 'Xcalibur, Atlas, Gemini ultra'
_diffrn_measurement_method '\w scans'
_diffrn_orient_matrix_UB_11 -0.0028798000
_diffrn_orient_matrix_UB_12 0.0182800000
_diffrn_orient_matrix_UB_13 -0.0199860000
_diffrn_orient_matrix_UB_21 -0.0707171000
_diffrn_orient_matrix_UB_22 0.0156270000
_diffrn_orient_matrix_UB_23 0.0058311000
_diffrn_orient_matrix_UB_31 0.0383848000
_diffrn_orient_matrix_UB_32 0.0300179000
_diffrn_orient_matrix_UB_33 0.0091221000
_diffrn_radiation_monochromator graphite
_diffrn_radiation_type MoK\a
_diffrn_radiation_wavelength 0.71073
_diffrn_reflns_av_R_equivalents 0.0672
_diffrn_reflns_av_unetI/netI 0.0566
_diffrn_reflns_limit_h_max 7
_diffrn_reflns_limit_h_min -10
_diffrn_reflns_limit_k_max 18
_diffrn_reflns_limit_k_min -22
_diffrn_reflns_limit_l_max 37
_diffrn_reflns_limit_l_min -31
_diffrn_reflns_number 18440
_diffrn_reflns_theta_full 25.35
_diffrn_reflns_theta_max 25.35
_diffrn_reflns_theta_min 3.23
_diffrn_source 'Enhance (Mo) X-ray Source'
_exptl_absorpt_coefficient_mu 0.085
_exptl_absorpt_correction_T_max 1.00000
_exptl_absorpt_correction_T_min 0.50491
_exptl_absorpt_correction_type multi-scan
_exptl_absorpt_process_details
;
CrysAlisPro, Agilent Technologies,
Version 1.171.35.11 (release 16-05-2011 CrysAlis171 .NET)
(compiled May 16 2011,17:55:39)
Empirical absorption correction using spherical harmonics,
 implemented in SCALE3 ABSPACK scaling algorithm.
;
_exptl_crystal_colour yellow
_exptl_crystal_colour_primary yellow
_exptl_crystal_density_diffrn 1.238
_exptl_crystal_density_method 'not measured'
_exptl_crystal_description plate
_exptl_crystal_F_000 2000
_exptl_crystal_size_max 0.48
_exptl_crystal_size_mid 0.43
_exptl_crystal_size_min 0.2
_refine_diff_density_max 0.207
_refine_diff_density_min -0.224
_refine_diff_density_rms 0.044
_refine_ls_extinction_method none
_refine_ls_goodness_of_fit_ref 1.040
_refine_ls_hydrogen_treatment constr
_refine_ls_matrix_type full
_refine_ls_number_parameters 318
_refine_ls_number_reflns 4611
_refine_ls_number_restraints 0
_refine_ls_restrained_S_all 1.040
_refine_ls_R_factor_all 0.1528
_refine_ls_R_factor_gt 0.0952
_refine_ls_shift/su_max 0.000
_refine_ls_shift/su_mean 0.000
_refine_ls_structure_factor_coef Fsqd
_refine_ls_weighting_details 'calc w=1/[\s^2^(Fo^2^)+(0.0764P)^2^+6.2406P] where P=(Fo^2^+2Fc^2^)/3'
_refine_ls_weighting_scheme calc
_refine_ls_wR_factor_gt 0.2182
_refine_ls_wR_factor_ref 0.2569
_reflns_number_gt 2565
_reflns_number_total 4611
_reflns_threshold_expression >2sigma(I)
_cod_data_source_file ja6b00051_si_002.cif
_cod_data_source_block 150625_djx_4_019
_cod_database_code 4130085
_chemical_oxdiff_formula 'c10 h10 n1 o1'
_reflns_odcompleteness_completeness 99.55
_reflns_odcompleteness_iscentric 1
_reflns_odcompleteness_theta 26.32
_olex2_refinement_description
;
1. Fixed Uiso
 At 1.2 times of:
  All C(H) groups, All C(H,H) groups, All N(H) groups
 At 1.5 times of:
  All C(H,H,H) groups
2.a Secondary CH2 refined with riding coordinates:
 C8(H8A,H8B), C17(H17A,H17B), C18(H18A,H18B), C19(H19A,H19B)
2.b Aromatic/amide H refined with riding coordinates:
 N2(H2), C1(H1), C2(H2A), C4(H4), C5(H5), C11(H11), C12(H12), C13(H13),
 C14(H14), C15(H15), C21(H21), C24(H24), C26(H26), C27(H27)
2.c Idealised Me refined as rotating group:
 C7(H7A,H7B,H7C), C20(H20A,H20B,H20C)
;

loop_
_space_group_symop_id
_space_group_symop_operation_xyz
1 'x, y, z'
2 '-x+1/2, -y, z+1/2'
3 'x+1/2, -y+1/2, -z'
4 '-x, y+1/2, -z+1/2'
5 '-x, -y, -z'
6 'x-1/2, y, -z-1/2'
7 '-x-1/2, y-1/2, z'
8 'x, -y-1/2, z-1/2'

loop_
_atom_site_label
_atom_site_type_symbol
_atom_site_fract_x
_atom_site_fract_y
_atom_site_fract_z
_atom_site_U_iso_or_equiv
_atom_site_adp_type
_atom_site_occupancy
_atom_site_calc_flag
_atom_site_refinement_flags_posn
O1 O 0.7671(5) 0.4635(2) -0.00904(12) 0.0967(11) Uani 1 d .
O2 O 0.9173(5) 0.5433(2) -0.03685(11) 0.0972(12) Uani 1 d .
O3 O 0.9338(5) 0.7856(2) 0.01046(12) 0.1002(12) Uani 1 d .
O4 O 0.7693(5) 0.8248(2) 0.05608(14) 0.1104(14) Uani 1 d .
N1 N 0.4827(4) 0.48642(19) 0.08677(11) 0.0661(9) Uani 1 d .
N2 N 0.5895(4) 0.49649(19) 0.05491(11) 0.0665(10) Uani 1 d .
H2 H 0.6192 0.4607 0.0393 0.080 Uiso 1 calc R
N3 N 0.8188(5) 0.5258(2) -0.01093(12) 0.0749(11) Uani 1 d .
N4 N 0.8273(5) 0.7768(2) 0.03517(14) 0.0776(11) Uani 1 d .
C1 C 0.3693(6) 0.1534(3) 0.09132(15) 0.0779(14) Uani 1 d .
H1 H 0.2999 0.1422 0.0698 0.094 Uiso 1 calc R
C2 C 0.4656(7) 0.1007(3) 0.10628(18) 0.0866(16) Uani 1 d .
H2A H 0.4608 0.0547 0.0943 0.104 Uiso 1 calc R
C3 C 0.5691(7) 0.1136(3) 0.13844(17) 0.0821(14) Uani 1 d .
C4 C 0.5731(6) 0.1830(3) 0.15453(18) 0.0873(15) Uani 1 d .
H4 H 0.6423 0.1941 0.1761 0.105 Uiso 1 calc R
C5 C 0.4782(6) 0.2361(3) 0.13972(16) 0.0792(14) Uani 1 d .
H5 H 0.4842 0.2823 0.1515 0.095 Uiso 1 calc R
C6 C 0.3741(5) 0.2230(2) 0.10780(14) 0.0664(12) Uani 1 d .
C7 C 0.6721(8) 0.0546(3) 0.1546(2) 0.114(2) Uani 1 d .
H7A H 0.6181 0.0248 0.1747 0.172 Uiso 1 calc GR
H7B H 0.7586 0.0759 0.1684 0.172 Uiso 1 calc GR
H7C H 0.7054 0.0254 0.1309 0.172 Uiso 1 calc GR
C8 C 0.2706(5) 0.2811(2) 0.08979(14) 0.0714(12) Uani 1 d .
H8A H 0.3176 0.3012 0.0643 0.086 Uiso 1 calc R
H8B H 0.1759 0.2586 0.0811 0.086 Uiso 1 calc R
C9 C 0.2346(5) 0.3427(3) 0.12019(14) 0.0673(12) Uani 1 d .
C10 C 0.1049(6) 0.3298(3) 0.14958(15) 0.0734(13) Uani 1 d .
C11 C 0.1165(8) 0.2900(4) 0.1867(2) 0.125(2) Uani 1 d .
H11 H 0.2090 0.2690 0.1939 0.150 Uiso 1 calc R
C12 C -0.0082(11) 0.2807(5) 0.2139(2) 0.152(3) Uani 1 d .
H12 H 0.0014 0.2535 0.2388 0.182 Uiso 1 calc R
C13 C -0.1445(9) 0.3118(5) 0.2036(3) 0.125(3) Uani 1 d .
H13 H -0.2267 0.3075 0.2221 0.150 Uiso 1 calc R
C14 C -0.1591(7) 0.3488(4) 0.1664(3) 0.114(2) Uani 1 d .
H14 H -0.2524 0.3686 0.1589 0.136 Uiso 1 calc R
C15 C -0.0363(6) 0.3571(3) 0.1395(2) 0.0914(16) Uani 1 d .
H15 H -0.0491 0.3819 0.1138 0.110 Uiso 1 calc R
C16 C 0.3089(5) 0.4067(2) 0.12068(14) 0.0621(11) Uani 1 d .
C17 C 0.2784(5) 0.4643(3) 0.15325(15) 0.0769(13) Uani 1 d .
H17A H 0.1778 0.4570 0.1651 0.092 Uiso 1 calc R
H17B H 0.2796 0.5112 0.1392 0.092 Uiso 1 calc R
C18 C 0.3932(7) 0.4649(3) 0.18969(17) 0.1013(18) Uani 1 d .
H18A H 0.3991 0.4164 0.2016 0.122 Uiso 1 calc R
H18B H 0.4922 0.4764 0.1779 0.122 Uiso 1 calc R
C19 C 0.3615(12) 0.5159(6) 0.2248(3) 0.180(4) Uani 1 d .
H19A H 0.2693 0.5001 0.2390 0.215 Uiso 1 calc R
H19B H 0.4432 0.5117 0.2456 0.215 Uiso 1 calc R
C20 C 0.3449(19) 0.5884(6) 0.2150(4) 0.262(8) Uani 1 d .
H20A H 0.3829 0.5972 0.1866 0.393 Uiso 1 calc GR
H20B H 0.4008 0.6171 0.2352 0.393 Uiso 1 calc GR
H20C H 0.2394 0.6012 0.2163 0.393 Uiso 1 calc GR
C21 C 0.4262(5) 0.4224(2) 0.08939(14) 0.0659(11) Uani 1 d .
H21 H 0.4606 0.3860 0.0712 0.079 Uiso 1 calc R
C22 C 0.6465(5) 0.5639(2) 0.04873(13) 0.0561(10) Uani 1 d .
C23 C 0.7599(5) 0.5797(2) 0.01809(12) 0.0572(10) Uani 1 d .
C24 C 0.8195(5) 0.6493(2) 0.01419(13) 0.0614(11) Uani 1 d .
H24 H 0.8954 0.6589 -0.0057 0.074 Uiso 1 calc R
C25 C 0.7660(5) 0.7030(2) 0.03973(13) 0.0595(10) Uani 1 d .
C26 C 0.6531(5) 0.6904(2) 0.06965(14) 0.0643(11) Uani 1 d .
H26 H 0.6179 0.7280 0.0868 0.077 Uiso 1 calc R
C27 C 0.5938(5) 0.6225(2) 0.07386(14) 0.0633(11) Uani 1 d .
H27 H 0.5170 0.6145 0.0937 0.076 Uiso 1 calc R

loop_
_atom_site_aniso_label
_atom_site_aniso_U_11
_atom_site_aniso_U_22
_atom_site_aniso_U_33
_atom_site_aniso_U_23
_atom_site_aniso_U_13
_atom_site_aniso_U_12
O1 0.106(3) 0.086(3) 0.098(3) -0.017(2) 0.020(2) 0.000(2)
O2 0.101(3) 0.110(3) 0.081(2) 0.002(2) 0.029(2) 0.010(2)
O3 0.101(3) 0.098(3) 0.102(3) 0.012(2) 0.022(2) -0.031(2)
O4 0.121(3) 0.070(2) 0.139(3) 0.002(2) 0.024(3) -0.012(2)
N1 0.060(2) 0.063(2) 0.075(2) 0.0033(19) 0.0044(19) 0.0045(17)
N2 0.070(2) 0.059(2) 0.070(2) -0.0025(18) 0.006(2) 0.0031(18)
N3 0.073(3) 0.084(3) 0.067(2) -0.001(2) 0.002(2) 0.006(2)
N4 0.071(3) 0.077(3) 0.085(3) 0.011(2) -0.006(2) -0.012(2)
C1 0.091(4) 0.072(3) 0.071(3) -0.011(3) 0.005(3) -0.024(3)
C2 0.115(4) 0.055(3) 0.090(4) -0.001(3) 0.025(3) -0.013(3)
C3 0.094(4) 0.070(3) 0.082(3) 0.011(3) 0.020(3) 0.003(3)
C4 0.094(4) 0.074(3) 0.094(4) 0.001(3) -0.016(3) -0.006(3)
C5 0.085(3) 0.061(3) 0.091(3) -0.009(3) -0.016(3) -0.007(3)
C6 0.067(3) 0.063(3) 0.068(3) -0.003(2) 0.001(2) -0.020(2)
C7 0.131(5) 0.093(4) 0.119(5) 0.024(4) 0.022(4) 0.025(4)
C8 0.070(3) 0.073(3) 0.072(3) -0.005(2) -0.005(2) -0.016(2)
C9 0.062(3) 0.073(3) 0.067(3) 0.004(2) -0.006(2) -0.005(2)
C10 0.072(3) 0.074(3) 0.073(3) 0.003(2) -0.001(3) -0.014(2)
C11 0.090(5) 0.179(7) 0.106(5) 0.031(5) 0.001(4) -0.007(4)
C12 0.123(7) 0.226(10) 0.107(5) 0.037(6) 0.018(5) -0.043(7)
C13 0.093(5) 0.159(7) 0.123(6) -0.031(5) 0.030(5) -0.047(5)
C14 0.075(4) 0.116(5) 0.150(6) -0.009(5) 0.018(4) -0.023(4)
C15 0.070(3) 0.087(4) 0.117(4) -0.001(3) -0.003(3) -0.010(3)
C16 0.053(2) 0.061(3) 0.073(3) 0.004(2) -0.002(2) 0.004(2)
C17 0.066(3) 0.070(3) 0.094(3) 0.003(3) 0.015(3) -0.005(2)
C18 0.098(4) 0.119(5) 0.086(4) -0.018(4) -0.002(3) 0.003(4)
C19 0.182(9) 0.209(11) 0.148(7) -0.084(8) -0.020(7) 0.040(8)
C20 0.46(2) 0.130(8) 0.196(10) -0.060(8) -0.090(12) 0.034(11)
C21 0.065(3) 0.055(2) 0.077(3) 0.001(2) 0.002(2) 0.007(2)
C22 0.050(2) 0.055(2) 0.063(2) 0.004(2) -0.0036(19) 0.0032(19)
C23 0.054(2) 0.068(3) 0.050(2) 0.001(2) -0.0004(19) 0.009(2)
C24 0.055(2) 0.073(3) 0.056(2) 0.010(2) -0.002(2) 0.000(2)
C25 0.055(3) 0.059(2) 0.064(2) 0.009(2) -0.004(2) -0.001(2)
C26 0.058(3) 0.061(3) 0.073(3) 0.001(2) 0.002(2) 0.004(2)
C27 0.050(2) 0.064(3) 0.076(3) 0.008(2) 0.010(2) 0.005(2)

loop_
_atom_type_symbol
_atom_type_description
_atom_type_scat_dispersion_real
_atom_type_scat_dispersion_imag
_atom_type_scat_source
C C 0.0030 0.0020 'International Tables Vol C Tables 4.2.6.8 and 6.1.1.4'
H H 0.0000 0.0000 'International Tables Vol C Tables 4.2.6.8 and 6.1.1.4'
N N 0.0060 0.0030 'International Tables Vol C Tables 4.2.6.8 and 6.1.1.4'
O O 0.0110 0.0060 'International Tables Vol C Tables 4.2.6.8 and 6.1.1.4'

loop_
_geom_angle_atom_site_label_1
_geom_angle_atom_site_label_2
_geom_angle_atom_site_label_3
_geom_angle
C21 N1 N2 115.7(4)
N1 N2 H2 120.7
C22 N2 N1 118.6(3)
C22 N2 H2 120.7
O1 N3 C23 118.6(4)
O2 N3 O1 122.3(4)
O2 N3 C23 119.1(4)
O3 N4 C25 117.7(5)
O4 N4 O3 124.4(4)
O4 N4 C25 118.0(4)
C2 C1 H1 119.6
C2 C1 C6 120.7(5)
C6 C1 H1 119.6
C1 C2 H2A 118.8
C1 C2 C3 122.4(5)
C3 C2 H2A 118.8
C2 C3 C7 121.2(5)
C4 C3 C2 116.3(5)
C4 C3 C7 122.4(6)
C3 C4 H4 119.1
C5 C4 C3 121.8(5)
C5 C4 H4 119.1
C4 C5 H5 119.2
C4 C5 C6 121.7(5)
C6 C5 H5 119.2
C1 C6 C8 120.0(4)
C5 C6 C1 117.0(5)
C5 C6 C8 123.0(4)
C3 C7 H7A 109.5
C3 C7 H7B 109.5
C3 C7 H7C 109.5
H7A C7 H7B 109.5
H7A C7 H7C 109.5
H7B C7 H7C 109.5
C6 C8 H8A 108.5
C6 C8 H8B 108.5
H8A C8 H8B 107.5
C9 C8 C6 115.1(4)
C9 C8 H8A 108.5
C9 C8 H8B 108.5
C10 C9 C8 115.3(4)
C16 C9 C8 124.2(4)
C16 C9 C10 120.5(4)
C11 C10 C9 123.3(5)
C11 C10 C15 117.1(5)
C15 C10 C9 119.6(5)
C10 C11 H11 119.4
C10 C11 C12 121.2(7)
C12 C11 H11 119.4
C11 C12 H12 120.2
C13 C12 C11 119.7(7)
C13 C12 H12 120.2
C12 C13 H13 120.1
C14 C13 C12 119.8(7)
C14 C13 H13 120.1
C13 C14 H14 119.8
C13 C14 C15 120.3(7)
C15 C14 H14 119.8
C10 C15 H15 119.1
C14 C15 C10 121.9(6)
C14 C15 H15 119.1
C9 C16 C17 122.8(4)
C9 C16 C21 120.9(4)
C21 C16 C17 116.3(4)
C16 C17 H17A 108.9
C16 C17 H17B 108.9
C16 C17 C18 113.2(4)
H17A C17 H17B 107.7
C18 C17 H17A 108.9
C18 C17 H17B 108.9
C17 C18 H18A 108.3
C17 C18 H18B 108.3
H18A C18 H18B 107.4
C19 C18 C17 115.8(6)
C19 C18 H18A 108.3
C19 C18 H18B 108.3
C18 C19 H19A 107.7
C18 C19 H19B 107.7
H19A C19 H19B 107.1
C20 C19 C18 118.3(10)
C20 C19 H19A 107.7
C20 C19 H19B 107.7
C19 C20 H20A 109.5
C19 C20 H20B 109.5
C19 C20 H20C 109.5
H20A C20 H20B 109.5
H20A C20 H20C 109.5
H20B C20 H20C 109.5
N1 C21 C16 120.2(4)
N1 C21 H21 119.9
C16 C21 H21 119.9
N2 C22 C23 123.2(4)
N2 C22 C27 120.1(4)
C27 C22 C23 116.7(4)
C22 C23 N3 122.5(4)
C24 C23 N3 116.4(4)
C24 C23 C22 121.1(4)
C23 C24 H24 120.3
C25 C24 C23 119.4(4)
C25 C24 H24 120.3
C24 C25 N4 119.4(4)
C24 C25 C26 121.6(4)
C26 C25 N4 119.0(4)
C25 C26 H26 120.2
C27 C26 C25 119.7(4)
C27 C26 H26 120.2
C22 C27 H27 119.2
C26 C27 C22 121.5(4)
C26 C27 H27 119.2

loop_
_geom_bond_atom_site_label_1
_geom_bond_atom_site_label_2
_geom_bond_distance
O1 N3 1.237(5)
O2 N3 1.229(5)
O3 N4 1.225(5)
O4 N4 1.213(5)
N1 N2 1.381(5)
N1 C21 1.285(5)
N2 H2 0.8600
N2 C22 1.355(5)
N3 C23 1.442(5)
N4 C25 1.471(6)
C1 H1 0.9300
C1 C2 1.371(7)
C1 C6 1.383(6)
C2 H2A 0.9300
C2 C3 1.377(7)
C3 C4 1.374(7)
C3 C7 1.504(7)
C4 H4 0.9300
C4 C5 1.369(7)
C5 H5 0.9300
C5 C6 1.375(6)
C6 C8 1.516(6)
C7 H7A 0.9600
C7 H7B 0.9600
C7 H7C 0.9600
C8 H8A 0.9700
C8 H8B 0.9700
C8 C9 1.514(6)
C9 C10 1.485(6)
C9 C16 1.348(6)
C10 C11 1.375(7)
C10 C15 1.379(7)
C11 H11 0.9300
C11 C12 1.397(9)
C12 H12 0.9300
C12 C13 1.369(11)
C13 H13 0.9300
C13 C14 1.352(9)
C14 H14 0.9300
C14 C15 1.378(8)
C15 H15 0.9300
C16 C17 1.495(6)
C16 C21 1.451(6)
C17 H17A 0.9700
C17 H17B 0.9700
C17 C18 1.522(7)
C18 H18A 0.9700
C18 H18B 0.9700
C18 C19 1.472(9)
C19 H19A 0.9700
C19 H19B 0.9700
C19 C20 1.378(12)
C20 H20A 0.9600
C20 H20B 0.9600
C20 H20C 0.9600
C21 H21 0.9300
C22 C23 1.413(5)
C22 C27 1.412(6)
C23 C24 1.392(6)
C24 H24 0.9300
C24 C25 1.356(6)
C25 C26 1.384(6)
C26 H26 0.9300
C26 C27 1.364(6)
C27 H27 0.9300

loop_
_geom_torsion_atom_site_label_1
_geom_torsion_atom_site_label_2
_geom_torsion_atom_site_label_3
_geom_torsion_atom_site_label_4
_geom_torsion
O1 N3 C23 C22 0.5(6)
O1 N3 C23 C24 -178.8(4)
O2 N3 C23 C22 179.9(4)
O2 N3 C23 C24 0.6(6)
O3 N4 C25 C24 -5.6(6)
O3 N4 C25 C26 175.4(4)
O4 N4 C25 C24 174.4(4)
O4 N4 C25 C26 -4.6(6)
N1 N2 C22 C23 177.7(3)
N1 N2 C22 C27 -1.6(6)
N2 N1 C21 C16 -177.6(3)
N2 C22 C23 N3 3.5(6)
N2 C22 C23 C24 -177.2(4)
N2 C22 C27 C26 177.3(4)
N3 C23 C24 C25 178.2(4)
N4 C25 C26 C27 179.2(4)
C1 C2 C3 C4 -1.1(8)
C1 C2 C3 C7 179.3(5)
C1 C6 C8 C9 155.0(4)
C2 C1 C6 C5 -0.5(7)
C2 C1 C6 C8 177.8(4)
C2 C3 C4 C5 0.7(8)
C3 C4 C5 C6 -0.3(8)
C4 C5 C6 C1 0.1(7)
C4 C5 C6 C8 -178.1(5)
C5 C6 C8 C9 -26.8(6)
C6 C1 C2 C3 1.0(8)
C6 C8 C9 C10 -85.7(5)
C6 C8 C9 C16 96.5(5)
C7 C3 C4 C5 -179.6(5)
C8 C9 C10 C11 80.7(6)
C8 C9 C10 C15 -97.9(5)
C8 C9 C16 C17 -175.3(4)
C8 C9 C16 C21 3.6(7)
C9 C10 C11 C12 178.6(6)
C9 C10 C15 C14 -177.7(5)
C9 C16 C17 C18 99.2(5)
C9 C16 C21 N1 171.3(4)
C10 C9 C16 C17 7.0(7)
C10 C9 C16 C21 -174.1(4)
C10 C11 C12 C13 -0.2(13)
C11 C10 C15 C14 3.6(8)
C11 C12 C13 C14 2.7(13)
C12 C13 C14 C15 -2.0(11)
C13 C14 C15 C10 -1.3(9)
C15 C10 C11 C12 -2.8(10)
C16 C9 C10 C11 -101.4(6)
C16 C9 C10 C15 80.0(6)
C16 C17 C18 C19 -174.6(7)
C17 C16 C21 N1 -9.7(6)
C17 C18 C19 C20 -56.6(13)
C21 N1 N2 C22 175.9(4)
C21 C16 C17 C18 -79.7(5)
C22 C23 C24 C25 -1.2(6)
C23 C22 C27 C26 -2.0(6)
C23 C24 C25 N4 -179.1(4)
C23 C24 C25 C26 0.0(6)
C24 C25 C26 C27 0.2(6)
C25 C26 C27 C22 0.9(6)
C27 C22 C23 N3 -177.2(4)
C27 C22 C23 C24 2.1(6)
